data_7130493
loop_
_publ_author_name
'B\"ucker, Anna'
'W\"olper, Christoph'
'Haberhauer, Gebhard'
'Schulz, Stephan'

_publ_section_title
;
 Structurally characterised intermediate of the oxidative addition of a
 heteroleptic germylene to gallanediyle
;
_journal_name_full 'Chemical Communications'
_journal_paper_doi 10.1039/D2CC03561H
_journal_year 2022
_chemical_formula_sum 'C53 H66 Cl Ga Ge N2'
_chemical_formula_weight 908.83
_space_group_crystal_system triclinic
_space_group_IT_number 2
_space_group_name_Hall '-P 1'
_space_group_name_H-M_alt 'P -1'
_atom_sites_solution_hydrogens geom
_atom_sites_solution_primary direct
_atom_sites_solution_secondary difmap
_audit_creation_method SHELXL-2017/1
_audit_update_record
;
2022-03-18 deposited with the CCDC.	2022-08-05 downloaded from the CCDC.
;
_cell_angle_alpha 87.639(4)
_cell_angle_beta 87.473(4)
_cell_angle_gamma 65.602(4)
_cell_formula_units_Z 2
_cell_length_a 10.8257(9)
_cell_length_b 11.4854(9)
_cell_length_c 21.0914(18)
_cell_measurement_reflns_used 9344
_cell_measurement_temperature 100(2)
_cell_measurement_theta_max 30.93
_cell_measurement_theta_min 2.20
_cell_volume 2385.2(3)
_computing_cell_refinement 'BRUKER APEX3(v2019.1-0)'
_computing_data_collection 'BRUKER APEX3(v2019.1-0)'
_computing_data_reduction 'BRUKER APEX3(v2019.1-0)'
_computing_molecular_graphics 'ORTEP/PLATON (Spek)'
_computing_publication_material 'BRUKER AXS SHELXTL (c) 2008 / Vers. 2008/4'
_computing_structure_refinement 'SHELXL-2017/1 (Sheldrick, 2017)'
_computing_structure_solution 'BRUKER APEX3(v2019.1-0)'
_diffrn_ambient_temperature 100(2)
_diffrn_detector_area_resol_mean 512
_diffrn_measured_fraction_theta_full 0.999
_diffrn_measured_fraction_theta_max 0.993
_diffrn_measurement_device_type 'Bruker D8 KAPPA II (APEX II detector)'
_diffrn_measurement_method 'Data collection strategy APEX 2/COSMO'
_diffrn_radiation_monochromator 'Triumph Goebel mirror'
_diffrn_radiation_source 'fine-focus sealed tube'
_diffrn_radiation_type MoK\a
_diffrn_radiation_wavelength 0.71073
_diffrn_reflns_av_R_equivalents 0.1006
_diffrn_reflns_av_unetI/netI 0.0639
_diffrn_reflns_Laue_measured_fraction_full 0.999
_diffrn_reflns_Laue_measured_fraction_max 0.993
_diffrn_reflns_limit_h_max 15
_diffrn_reflns_limit_h_min -15
_diffrn_reflns_limit_k_max 16
_diffrn_reflns_limit_k_min -16
_diffrn_reflns_limit_l_max 30
_diffrn_reflns_limit_l_min -30
_diffrn_reflns_number 118858
_diffrn_reflns_point_group_measured_fraction_full 0.999
_diffrn_reflns_point_group_measured_fraction_max 0.993
_diffrn_reflns_theta_full 25.242
_diffrn_reflns_theta_max 30.870
_diffrn_reflns_theta_min 2.067
_exptl_absorpt_coefficient_mu 1.287
_exptl_absorpt_correction_T_max 0.75
_exptl_absorpt_correction_T_min 0.70
_exptl_absorpt_correction_type multi-scan
_exptl_absorpt_process_details
; 
 SADABS
 R.H. Blessing, Acta Cryst. (1995) A51 33-38 
;
_exptl_crystal_colour 'pale yellow'
_exptl_crystal_density_diffrn 1.265
_exptl_crystal_description block
_exptl_crystal_F_000 956
_exptl_crystal_size_max 0.112
_exptl_crystal_size_mid 0.056
_exptl_crystal_size_min 0.038
_refine_diff_density_max 0.834
_refine_diff_density_min -0.573
_refine_diff_density_rms 0.087
_refine_ls_extinction_method none
_refine_ls_goodness_of_fit_ref 1.029
_refine_ls_hydrogen_treatment constr
_refine_ls_matrix_type full
_refine_ls_number_parameters 539
_refine_ls_number_reflns 14952
_refine_ls_number_restraints 0
_refine_ls_restrained_S_all 1.029
_refine_ls_R_factor_all 0.0780
_refine_ls_R_factor_gt 0.0433
_refine_ls_shift/su_max 0.001
_refine_ls_shift/su_mean 0.000
_refine_ls_structure_factor_coef Fsqd
_refine_ls_weighting_details 'w=1/[\s^2^(Fo^2^)+(0.0405P)^2^+1.3682P] where P=(Fo^2^+2Fc^2^)/3'
_refine_ls_weighting_scheme calc
_refine_ls_wR_factor_gt 0.0888
_refine_ls_wR_factor_ref 0.0990
_reflns_Friedel_coverage 0.000
_reflns_number_gt 10587
_reflns_number_total 14952
_reflns_threshold_expression 'I > 2\s(I)'
_cod_data_source_file d2cc03561h2.cif
_cod_data_source_block ab_167m
_cod_depositor_comments
;
The following automatic conversions were performed:

data item '_atom_sites_solution_secondary' value 'diffmap' was
changed to 'difmap'.

Automatic conversion script
Id: cif_fix_values 7556 2019-12-06 15:28:31Z antanas 
;
_cod_database_code 7130493
_shelx_shelxl_version_number 2017/1
_shelx_space_group_comment
;
The symmetry employed for this shelxl refinement is uniquely defined
by the following loop, which should always be used as a source of
symmetry information in preference to the above space-group names.
They are only intended as comments.
;
_shelx_estimated_absorpt_t_min 0.869
_shelx_estimated_absorpt_t_max 0.953

loop_
_space_group_symop_operation_xyz
'x, y, z'
'-x, -y, -z'

loop_
_atom_site_label
_atom_site_type_symbol
_atom_site_fract_x
_atom_site_fract_y
_atom_site_fract_z
_atom_site_U_iso_or_equiv
_atom_site_adp_type
_atom_site_occupancy
_atom_site_site_symmetry_order
_atom_site_calc_flag
_atom_site_refinement_flags_posn
_atom_site_refinement_flags_adp
_atom_site_refinement_flags_occupancy
_atom_site_disorder_assembly
_atom_site_disorder_group
Ge1 Ge 0.63962(2) 0.77728(2) 0.16156(2) 0.01432(6) Uani 1 1 d . . . . .
Ga1 Ga 0.76656(2) 0.74768(2) 0.25963(2) 0.01218(6) Uani 1 1 d . . . . .
Cl1 Cl 0.88042(6) 0.61738(5) 0.15869(3) 0.01952(11) Uani 1 1 d . . . . .
N1 N 0.84493(18) 0.87720(17) 0.25166(9) 0.0139(4) Uani 1 1 d . . . . .
N2 N 0.88809(18) 0.64780(16) 0.32579(8) 0.0122(3) Uani 1 1 d . . . . .
C1 C 0.9614(2) 0.8609(2) 0.27604(11) 0.0161(4) Uani 1 1 d . . . . .
C2 C 1.0426(2) 0.7505(2) 0.31113(11) 0.0160(4) Uani 1 1 d . . . . .
H2 H 1.132358 0.740611 0.318600 0.019 Uiso 1 1 calc R U . . .
C3 C 1.0069(2) 0.6549(2) 0.33597(10) 0.0144(4) Uani 1 1 d . . . . .
C4 C 1.0153(3) 0.9625(2) 0.26856(13) 0.0260(6) Uani 1 1 d . . . . .
H4A H 1.090554 0.936071 0.237103 0.039 Uiso 1 1 calc R U . . .
H4B H 1.047604 0.974608 0.309412 0.039 Uiso 1 1 calc R U . . .
H4C H 0.942846 1.043109 0.254279 0.039 Uiso 1 1 calc R U . . .
C5 C 1.1069(2) 0.5556(2) 0.37871(12) 0.0218(5) Uani 1 1 d . . . . .
H5A H 1.131042 0.470418 0.361891 0.033 Uiso 1 1 calc R U . . .
H5B H 1.066079 0.559989 0.421437 0.033 Uiso 1 1 calc R U . . .
H5C H 1.188785 0.571716 0.380627 0.033 Uiso 1 1 calc R U . . .
C6 C 0.7681(2) 0.9939(2) 0.21605(11) 0.0150(4) Uani 1 1 d . . . . .
C7 C 0.6504(2) 1.0854(2) 0.24524(11) 0.0171(4) Uani 1 1 d . . . . .
C8 C 0.5767(3) 1.1965(2) 0.21069(13) 0.0252(5) Uani 1 1 d . . . . .
H8 H 0.496609 1.259465 0.229208 0.030 Uiso 1 1 calc R U . . .
C9 C 0.6177(3) 1.2172(2) 0.14991(13) 0.0302(6) Uani 1 1 d . . . . .
H9 H 0.566371 1.294199 0.127190 0.036 Uiso 1 1 calc R U . . .
C10 C 0.7324(3) 1.1267(2) 0.12236(12) 0.0258(5) Uani 1 1 d . . . . .
H10 H 0.760092 1.142720 0.080757 0.031 Uiso 1 1 calc R U . . .
C11 C 0.8099(2) 1.0114(2) 0.15387(11) 0.0199(5) Uani 1 1 d . . . . .
C12 C 0.6091(2) 1.0666(2) 0.31372(12) 0.0210(5) Uani 1 1 d . . . . .
H12 H 0.627474 0.974217 0.320024 0.025 Uiso 1 1 calc R U . . .
C13 C 0.6948(3) 1.0968(3) 0.36073(13) 0.0295(6) Uani 1 1 d . . . . .
H13A H 0.790722 1.040048 0.353684 0.044 Uiso 1 1 calc R U . . .
H13B H 0.666274 1.083773 0.404202 0.044 Uiso 1 1 calc R U . . .
H13C H 0.682359 1.185953 0.354423 0.044 Uiso 1 1 calc R U . . .
C14 C 0.4589(3) 1.1444(2) 0.32991(14) 0.0295(6) Uani 1 1 d . . . . .
H14A H 0.440461 1.235302 0.330844 0.044 Uiso 1 1 calc R U . . .
H14B H 0.436158 1.116314 0.371601 0.044 Uiso 1 1 calc R U . . .
H14C H 0.403634 1.131334 0.297673 0.044 Uiso 1 1 calc R U . . .
C15 C 0.9335(3) 0.9145(3) 0.11986(12) 0.0274(6) Uani 1 1 d . . . . .
H15 H 0.977544 0.839375 0.149330 0.033 Uiso 1 1 calc R U . . .
C16 C 1.0379(3) 0.9703(4) 0.10104(16) 0.0475(9) Uani 1 1 d . . . . .
H16A H 1.123330 0.901366 0.087001 0.071 Uiso 1 1 calc R U . . .
H16B H 1.053909 1.011303 0.137746 0.071 Uiso 1 1 calc R U . . .
H16C H 1.002681 1.033741 0.066413 0.071 Uiso 1 1 calc R U . . .
C17 C 0.8947(3) 0.8674(3) 0.06028(13) 0.0311(6) Uani 1 1 d . . . . .
H17A H 0.858681 0.938321 0.029214 0.047 Uiso 1 1 calc R U . . .
H17B H 0.825418 0.835322 0.071495 0.047 Uiso 1 1 calc R U . . .
H17C H 0.975141 0.798543 0.041942 0.047 Uiso 1 1 calc R U . . .
C18 C 0.8468(2) 0.5682(2) 0.36858(10) 0.0128(4) Uani 1 1 d . . . . .
C19 C 0.7857(2) 0.6175(2) 0.42736(10) 0.0154(4) Uani 1 1 d . . . . .
C20 C 0.7406(2) 0.5429(2) 0.46758(11) 0.0198(5) Uani 1 1 d . . . . .
H20 H 0.697013 0.575626 0.507075 0.024 Uiso 1 1 calc R U . . .
C21 C 0.7584(3) 0.4211(2) 0.45065(12) 0.0228(5) Uani 1 1 d . . . . .
H21 H 0.727124 0.371202 0.478439 0.027 Uiso 1 1 calc R U . . .
C22 C 0.8217(2) 0.3730(2) 0.39332(11) 0.0207(5) Uani 1 1 d . . . . .
H22 H 0.834917 0.289126 0.382494 0.025 Uiso 1 1 calc R U . . .
C23 C 0.8668(2) 0.4447(2) 0.35084(10) 0.0152(4) Uani 1 1 d . . . . .
C24 C 0.7704(2) 0.7482(2) 0.44915(11) 0.0190(5) Uani 1 1 d . . . . .
H24 H 0.813034 0.785323 0.415768 0.023 Uiso 1 1 calc R U . . .
C25 C 0.8428(3) 0.7366(3) 0.51140(14) 0.0356(7) Uani 1 1 d . . . . .
H25A H 0.934755 0.668810 0.508148 0.053 Uiso 1 1 calc R U . . .
H25B H 0.792206 0.715703 0.546377 0.053 Uiso 1 1 calc R U . . .
H25C H 0.847715 0.817992 0.519499 0.053 Uiso 1 1 calc R U . . .
C26 C 0.6214(3) 0.8390(2) 0.45693(14) 0.0287(6) Uani 1 1 d . . . . .
H26A H 0.576228 0.847811 0.416628 0.043 Uiso 1 1 calc R U . . .
H26B H 0.614148 0.922959 0.469331 0.043 Uiso 1 1 calc R U . . .
H26C H 0.577825 0.804797 0.489839 0.043 Uiso 1 1 calc R U . . .
C27 C 0.9398(2) 0.3856(2) 0.28948(11) 0.0173(4) Uani 1 1 d . . . . .
H27 H 0.968992 0.448690 0.266794 0.021 Uiso 1 1 calc R U . . .
C28 C 1.0673(3) 0.2637(2) 0.30263(13) 0.0263(5) Uani 1 1 d . . . . .
H28A H 1.115627 0.230455 0.262450 0.039 Uiso 1 1 calc R U . . .
H28B H 1.041117 0.199329 0.323804 0.039 Uiso 1 1 calc R U . . .
H28C H 1.126604 0.283248 0.330062 0.039 Uiso 1 1 calc R U . . .
C29 C 0.8467(3) 0.3576(2) 0.24602(12) 0.0224(5) Uani 1 1 d . . . . .
H29A H 0.769906 0.437597 0.234809 0.034 Uiso 1 1 calc R U . . .
H29B H 0.813017 0.299179 0.268059 0.034 Uiso 1 1 calc R U . . .
H29C H 0.897542 0.317897 0.207321 0.034 Uiso 1 1 calc R U . . .
C30 C 0.5316(2) 0.6698(2) 0.16055(10) 0.0138(4) Uani 1 1 d . . . . .
C31 C 0.4383(2) 0.6618(2) 0.20746(10) 0.0152(4) Uani 1 1 d . . . . .
C32 C 0.3478(2) 0.6082(2) 0.19296(12) 0.0213(5) Uani 1 1 d . . . . .
H32 H 0.284606 0.603788 0.224625 0.026 Uiso 1 1 calc R U . . .
C33 C 0.3492(3) 0.5615(2) 0.13333(12) 0.0239(5) Uani 1 1 d . . . . .
H33 H 0.288766 0.523852 0.124423 0.029 Uiso 1 1 calc R U . . .
C34 C 0.4391(2) 0.5703(2) 0.08697(11) 0.0217(5) Uani 1 1 d . . . . .
H34 H 0.440278 0.538340 0.046005 0.026 Uiso 1 1 calc R U . . .
C35 C 0.5286(2) 0.6256(2) 0.09953(11) 0.0164(4) Uani 1 1 d . . . . .
C36 C 0.4187(2) 0.7145(2) 0.27253(10) 0.0140(4) Uani 1 1 d . . . . .
C37 C 0.3657(2) 0.8473(2) 0.28125(11) 0.0153(4) Uani 1 1 d . . . . .
C38 C 0.3261(2) 0.8952(2) 0.34198(11) 0.0186(5) Uani 1 1 d . . . . .
H38 H 0.289861 0.985025 0.347383 0.022 Uiso 1 1 calc R U . . .
C39 C 0.3381(2) 0.8152(2) 0.39496(11) 0.0192(5) Uani 1 1 d . . . . .
C40 C 0.3972(2) 0.6841(2) 0.38603(11) 0.0179(4) Uani 1 1 d . . . . .
H40 H 0.411678 0.627825 0.421950 0.021 Uiso 1 1 calc R U . . .
C41 C 0.4356(2) 0.6331(2) 0.32638(11) 0.0161(4) Uani 1 1 d . . . . .
C42 C 0.3447(2) 0.9411(2) 0.22618(11) 0.0200(5) Uani 1 1 d . . . . .
H42A H 0.325664 0.906027 0.188097 0.030 Uiso 1 1 calc R U . . .
H42B H 0.426920 0.956248 0.218525 0.030 Uiso 1 1 calc R U . . .
H42C H 0.268034 1.022011 0.236177 0.030 Uiso 1 1 calc R U . . .
C43 C 0.2856(3) 0.8696(3) 0.45944(12) 0.0308(6) Uani 1 1 d . . . . .
H43A H 0.291414 0.952055 0.462450 0.046 Uiso 1 1 calc R U . . .
H43B H 0.340328 0.810304 0.492339 0.046 Uiso 1 1 calc R U . . .
H43C H 0.190773 0.881699 0.465452 0.046 Uiso 1 1 calc R U . . .
C44 C 0.4912(3) 0.4890(2) 0.32070(12) 0.0227(5) Uani 1 1 d . . . . .
H44A H 0.416060 0.463815 0.315663 0.034 Uiso 1 1 calc R U . . .
H44B H 0.539986 0.447458 0.359115 0.034 Uiso 1 1 calc R U . . .
H44C H 0.553423 0.462523 0.283667 0.034 Uiso 1 1 calc R U . . .
C45 C 0.6110(2) 0.6469(2) 0.04475(10) 0.0158(4) Uani 1 1 d . . . . .
C46 C 0.5567(2) 0.7636(2) 0.01004(11) 0.0190(5) Uani 1 1 d . . . . .
C47 C 0.6293(3) 0.7829(2) -0.04243(11) 0.0224(5) Uani 1 1 d . . . . .
H47 H 0.592071 0.861663 -0.065779 0.027 Uiso 1 1 calc R U . . .
C48 C 0.7547(2) 0.6904(2) -0.06160(11) 0.0218(5) Uani 1 1 d . . . . .
C49 C 0.8072(2) 0.5754(2) -0.02710(11) 0.0192(5) Uani 1 1 d . . . . .
H49 H 0.893116 0.511496 -0.039461 0.023 Uiso 1 1 calc R U . . .
C50 C 0.7367(2) 0.5514(2) 0.02524(11) 0.0172(4) Uani 1 1 d . . . . .
C51 C 0.4209(3) 0.8668(2) 0.02834(12) 0.0267(5) Uani 1 1 d . . . . .
H51A H 0.396382 0.937346 -0.003094 0.040 Uiso 1 1 calc R U . . .
H51B H 0.425734 0.898349 0.070217 0.040 Uiso 1 1 calc R U . . .
H51C H 0.352043 0.831895 0.029830 0.040 Uiso 1 1 calc R U . . .
C52 C 0.8293(3) 0.7145(3) -0.11926(14) 0.0342(6) Uani 1 1 d . . . . .
H52A H 0.904414 0.634231 -0.131550 0.051 Uiso 1 1 calc R U . . .
H52B H 0.865070 0.777054 -0.109299 0.051 Uiso 1 1 calc R U . . .
H52C H 0.766723 0.747839 -0.154385 0.051 Uiso 1 1 calc R U . . .
C53 C 0.7931(3) 0.4223(2) 0.05854(12) 0.0224(5) Uani 1 1 d . . . . .
H53A H 0.747474 0.370733 0.043994 0.034 Uiso 1 1 calc R U . . .
H53B H 0.777965 0.433277 0.104481 0.034 Uiso 1 1 calc R U . . .
H53C H 0.890709 0.379049 0.048832 0.034 Uiso 1 1 calc R U . . .

loop_
_atom_site_aniso_label
_atom_site_aniso_U_11
_atom_site_aniso_U_22
_atom_site_aniso_U_33
_atom_site_aniso_U_23
_atom_site_aniso_U_13
_atom_site_aniso_U_12
Ge1 0.01524(12) 0.01548(12) 0.01334(12) 0.00057(9) -0.00258(9) -0.00730(9)
Ga1 0.01278(11) 0.01173(11) 0.01322(12) 0.00106(9) -0.00241(9) -0.00617(9)
Cl1 0.0200(3) 0.0174(3) 0.0178(3) -0.0010(2) 0.0008(2) -0.0044(2)
N1 0.0149(9) 0.0127(8) 0.0152(9) 0.0022(7) -0.0014(7) -0.0069(7)
N2 0.0131(8) 0.0101(8) 0.0140(9) 0.0014(7) -0.0015(7) -0.0055(7)
C1 0.0163(10) 0.0164(10) 0.0178(11) 0.0022(8) -0.0010(8) -0.0092(9)
C2 0.0125(10) 0.0181(10) 0.0186(11) 0.0019(9) -0.0026(8) -0.0075(8)
C3 0.0142(10) 0.0136(10) 0.0146(10) -0.0006(8) -0.0008(8) -0.0051(8)
C4 0.0247(13) 0.0240(12) 0.0370(15) 0.0095(11) -0.0107(11) -0.0179(11)
C5 0.0155(11) 0.0232(12) 0.0261(13) 0.0084(10) -0.0068(9) -0.0076(9)
C6 0.0161(10) 0.0124(10) 0.0188(11) 0.0029(8) -0.0050(8) -0.0081(8)
C7 0.0194(11) 0.0135(10) 0.0209(11) -0.0003(8) -0.0048(9) -0.0090(9)
C8 0.0256(13) 0.0149(11) 0.0330(14) 0.0000(10) -0.0087(11) -0.0055(10)
C9 0.0383(15) 0.0183(12) 0.0319(15) 0.0079(11) -0.0147(12) -0.0090(11)
C10 0.0349(14) 0.0242(12) 0.0206(12) 0.0088(10) -0.0063(11) -0.0146(11)
C11 0.0208(11) 0.0211(11) 0.0208(12) 0.0045(9) -0.0021(9) -0.0118(10)
C12 0.0242(12) 0.0164(11) 0.0235(12) -0.0047(9) 0.0008(10) -0.0093(10)
C13 0.0332(14) 0.0343(15) 0.0246(14) -0.0085(11) -0.0011(11) -0.0166(12)
C14 0.0267(13) 0.0240(13) 0.0386(16) -0.0094(11) 0.0076(11) -0.0115(11)
C15 0.0222(12) 0.0345(14) 0.0217(13) 0.0102(11) 0.0031(10) -0.0091(11)
C16 0.0353(17) 0.072(2) 0.0414(19) 0.0138(17) 0.0058(14) -0.0307(17)
C17 0.0347(15) 0.0287(14) 0.0233(14) 0.0025(11) 0.0080(11) -0.0075(12)
C18 0.0118(9) 0.0130(9) 0.0138(10) 0.0020(8) -0.0021(8) -0.0054(8)
C19 0.0149(10) 0.0155(10) 0.0152(10) 0.0004(8) -0.0026(8) -0.0054(8)
C20 0.0208(11) 0.0230(12) 0.0154(11) 0.0001(9) 0.0014(9) -0.0089(10)
C21 0.0280(13) 0.0263(12) 0.0196(12) 0.0059(10) -0.0014(10) -0.0173(11)
C22 0.0250(12) 0.0179(11) 0.0224(12) 0.0022(9) -0.0020(10) -0.0123(10)
C23 0.0159(10) 0.0146(10) 0.0152(11) 0.0004(8) -0.0019(8) -0.0063(8)
C24 0.0218(11) 0.0161(11) 0.0185(11) -0.0045(9) 0.0015(9) -0.0070(9)
C25 0.0404(16) 0.0266(14) 0.0362(16) -0.0075(12) -0.0169(13) -0.0082(12)
C26 0.0244(13) 0.0199(12) 0.0371(16) -0.0053(11) 0.0005(11) -0.0041(10)
C27 0.0186(11) 0.0133(10) 0.0194(11) -0.0016(8) 0.0011(9) -0.0061(9)
C28 0.0252(13) 0.0172(11) 0.0307(14) -0.0035(10) -0.0007(11) -0.0027(10)
C29 0.0279(13) 0.0215(12) 0.0202(12) -0.0032(9) -0.0009(10) -0.0122(10)
C30 0.0124(10) 0.0121(10) 0.0156(10) -0.0017(8) -0.0015(8) -0.0034(8)
C31 0.0160(10) 0.0132(10) 0.0161(11) -0.0030(8) -0.0017(8) -0.0054(8)
C32 0.0207(11) 0.0247(12) 0.0221(12) -0.0063(10) 0.0039(9) -0.0129(10)
C33 0.0248(12) 0.0292(13) 0.0251(13) -0.0102(10) 0.0015(10) -0.0180(11)
C34 0.0231(12) 0.0252(12) 0.0181(12) -0.0084(9) 0.0000(9) -0.0105(10)
C35 0.0148(10) 0.0168(10) 0.0156(11) -0.0037(8) -0.0003(8) -0.0042(9)
C36 0.0113(9) 0.0170(10) 0.0149(10) -0.0043(8) -0.0004(8) -0.0068(8)
C37 0.0121(10) 0.0157(10) 0.0185(11) -0.0023(8) -0.0006(8) -0.0061(8)
C38 0.0189(11) 0.0184(11) 0.0209(12) -0.0071(9) 0.0035(9) -0.0098(9)
C39 0.0204(11) 0.0257(12) 0.0162(11) -0.0079(9) 0.0032(9) -0.0137(10)
C40 0.0190(11) 0.0212(11) 0.0152(11) 0.0001(9) -0.0006(9) -0.0101(9)
C41 0.0134(10) 0.0167(10) 0.0200(11) -0.0019(9) -0.0002(8) -0.0078(9)
C42 0.0192(11) 0.0150(11) 0.0229(12) -0.0018(9) 0.0028(9) -0.0042(9)
C43 0.0393(16) 0.0386(15) 0.0212(13) -0.0119(11) 0.0085(11) -0.0228(13)
C44 0.0235(12) 0.0163(11) 0.0257(13) 0.0003(9) 0.0035(10) -0.0062(10)
C45 0.0173(10) 0.0198(11) 0.0110(10) -0.0027(8) -0.0021(8) -0.0081(9)
C46 0.0187(11) 0.0191(11) 0.0178(11) -0.0040(9) -0.0041(9) -0.0055(9)
C47 0.0260(12) 0.0211(12) 0.0189(12) 0.0025(9) -0.0033(10) -0.0084(10)
C48 0.0231(12) 0.0269(12) 0.0180(12) -0.0015(9) -0.0008(9) -0.0129(10)
C49 0.0175(11) 0.0232(12) 0.0160(11) -0.0046(9) -0.0004(9) -0.0071(9)
C50 0.0171(10) 0.0168(10) 0.0159(11) -0.0019(8) -0.0041(8) -0.0047(9)
C51 0.0223(12) 0.0258(13) 0.0226(13) 0.0004(10) -0.0021(10) -0.0005(10)
C52 0.0338(15) 0.0356(15) 0.0311(15) 0.0050(12) 0.0071(12) -0.0136(13)
C53 0.0240(12) 0.0198(11) 0.0205(12) -0.0025(9) 0.0009(10) -0.0060(10)

loop_
_atom_type_symbol
_atom_type_description
_atom_type_scat_dispersion_real
_atom_type_scat_dispersion_imag
_atom_type_scat_source
C C 0.0033 0.0016 'International Tables Vol C Tables 4.2.6.8 and 6.1.1.4'
H H 0.0000 0.0000 'International Tables Vol C Tables 4.2.6.8 and 6.1.1.4'
Cl Cl 0.1484 0.1585 'International Tables Vol C Tables 4.2.6.8 and 6.1.1.4'
Ga Ga 0.2307 1.6083 'International Tables Vol C Tables 4.2.6.8 and 6.1.1.4'
Ge Ge 0.1547 1.8001 'International Tables Vol C Tables 4.2.6.8 and 6.1.1.4'
N N 0.0061 0.0033 'International Tables Vol C Tables 4.2.6.8 and 6.1.1.4'

loop_
_geom_angle_atom_site_label_1
_geom_angle_atom_site_label_2
_geom_angle_atom_site_label_3
_geom_angle
_geom_angle_site_symmetry_1
_geom_angle_site_symmetry_3
_geom_angle_publ_flag
C30 Ge1 Ga1 113.38(6) . . ?
C30 Ge1 Cl1 103.96(6) . . ?
Ga1 Ge1 Cl1 63.427(16) . . ?
N2 Ga1 N1 94.19(7) . . ?
N2 Ga1 Ge1 154.69(5) . . ?
N1 Ga1 Ge1 104.53(5) . . ?
N2 Ga1 Cl1 102.10(6) . . ?
N1 Ga1 Cl1 98.84(6) . . ?
Ge1 Ga1 Cl1 58.747(15) . . ?
Ge1 Cl1 Ga1 57.825(15) . . ?
C1 N1 C6 119.73(17) . . ?
C1 N1 Ga1 123.62(14) . . ?
C6 N1 Ga1 116.64(13) . . ?
C3 N2 C18 117.99(17) . . ?
C3 N2 Ga1 122.78(14) . . ?
C18 N2 Ga1 119.12(13) . . ?
N1 C1 C2 123.47(19) . . ?
N1 C1 C4 121.18(19) . . ?
C2 C1 C4 115.35(19) . . ?
C3 C2 C1 127.6(2) . . ?
N2 C3 C2 124.30(19) . . ?
N2 C3 C5 118.78(18) . . ?
C2 C3 C5 116.89(19) . . ?
C11 C6 C7 122.0(2) . . ?
C11 C6 N1 119.9(2) . . ?
C7 C6 N1 118.04(19) . . ?
C8 C7 C6 117.7(2) . . ?
C8 C7 C12 120.9(2) . . ?
C6 C7 C12 121.2(2) . . ?
C9 C8 C7 121.3(2) . . ?
C10 C9 C8 120.0(2) . . ?
C9 C10 C11 121.8(2) . . ?
C10 C11 C6 117.1(2) . . ?
C10 C11 C15 118.9(2) . . ?
C6 C11 C15 124.0(2) . . ?
C7 C12 C14 114.0(2) . . ?
C7 C12 C13 111.3(2) . . ?
C14 C12 C13 109.2(2) . . ?
C11 C15 C17 111.5(2) . . ?
C11 C15 C16 111.5(2) . . ?
C17 C15 C16 108.9(2) . . ?
C19 C18 C23 121.43(19) . . ?
C19 C18 N2 118.44(18) . . ?
C23 C18 N2 120.13(19) . . ?
C20 C19 C18 118.5(2) . . ?
C20 C19 C24 119.2(2) . . ?
C18 C19 C24 122.27(19) . . ?
C21 C20 C19 120.9(2) . . ?
C22 C21 C20 119.8(2) . . ?
C21 C22 C23 121.6(2) . . ?
C22 C23 C18 117.8(2) . . ?
C22 C23 C27 119.46(19) . . ?
C18 C23 C27 122.73(19) . . ?
C26 C24 C19 110.99(19) . . ?
C26 C24 C25 109.9(2) . . ?
C19 C24 C25 111.40(19) . . ?
C23 C27 C29 111.63(19) . . ?
C23 C27 C28 111.06(19) . . ?
C29 C27 C28 110.31(19) . . ?
C35 C30 C31 118.25(19) . . ?
C35 C30 Ge1 112.39(15) . . ?
C31 C30 Ge1 127.42(16) . . ?
C32 C31 C30 119.8(2) . . ?
C32 C31 C36 114.65(19) . . ?
C30 C31 C36 125.41(18) . . ?
C33 C32 C31 121.1(2) . . ?
C34 C33 C32 119.4(2) . . ?
C33 C34 C35 120.8(2) . . ?
C34 C35 C30 120.5(2) . . ?
C34 C35 C45 117.8(2) . . ?
C30 C35 C45 121.48(19) . . ?
C37 C36 C41 118.6(2) . . ?
C37 C36 C31 120.75(19) . . ?
C41 C36 C31 120.13(19) . . ?
C38 C37 C36 119.6(2) . . ?
C38 C37 C42 118.4(2) . . ?
C36 C37 C42 122.0(2) . . ?
C39 C38 C37 121.9(2) . . ?
C40 C39 C38 117.8(2) . . ?
C40 C39 C43 121.3(2) . . ?
C38 C39 C43 120.9(2) . . ?
C41 C40 C39 121.9(2) . . ?
C40 C41 C36 120.1(2) . . ?
C40 C41 C44 118.3(2) . . ?
C36 C41 C44 121.6(2) . . ?
C50 C45 C46 119.4(2) . . ?
C50 C45 C35 121.9(2) . . ?
C46 C45 C35 118.6(2) . . ?
C47 C46 C45 119.4(2) . . ?
C47 C46 C51 119.6(2) . . ?
C45 C46 C51 121.0(2) . . ?
C48 C47 C46 121.9(2) . . ?
C47 C48 C49 118.2(2) . . ?
C47 C48 C52 120.2(2) . . ?
C49 C48 C52 121.5(2) . . ?
C48 C49 C50 121.7(2) . . ?
C49 C50 C45 119.4(2) . . ?
C49 C50 C53 119.8(2) . . ?
C45 C50 C53 120.8(2) . . ?

loop_
_geom_bond_atom_site_label_1
_geom_bond_atom_site_label_2
_geom_bond_distance
_geom_bond_site_symmetry_2
_geom_bond_publ_flag
Ge1 C30 2.022(2) . ?
Ge1 Ga1 2.4678(4) . ?
Ge1 Cl1 2.4924(6) . ?
Ga1 N2 1.9434(17) . ?
Ga1 N1 1.9926(17) . ?
Ga1 Cl1 2.6076(6) . ?
N1 C1 1.320(3) . ?
N1 C6 1.450(3) . ?
N2 C3 1.349(3) . ?
N2 C18 1.444(3) . ?
C1 C2 1.410(3) . ?
C1 C4 1.506(3) . ?
C2 C3 1.384(3) . ?
C3 C5 1.505(3) . ?
C6 C11 1.402(3) . ?
C6 C7 1.409(3) . ?
C7 C8 1.389(3) . ?
C7 C12 1.526(3) . ?
C8 C9 1.382(4) . ?
C9 C10 1.371(4) . ?
C10 C11 1.399(3) . ?
C11 C15 1.515(4) . ?
C12 C14 1.528(4) . ?
C12 C13 1.530(3) . ?
C15 C17 1.529(4) . ?
C15 C16 1.544(4) . ?
C18 C19 1.404(3) . ?
C18 C23 1.408(3) . ?
C19 C20 1.394(3) . ?
C19 C24 1.528(3) . ?
C20 C21 1.389(3) . ?
C21 C22 1.381(3) . ?
C22 C23 1.397(3) . ?
C23 C27 1.516(3) . ?
C24 C26 1.523(3) . ?
C24 C25 1.532(4) . ?
C27 C29 1.528(3) . ?
C27 C28 1.532(3) . ?
C30 C35 1.409(3) . ?
C30 C31 1.410(3) . ?
C31 C32 1.404(3) . ?
C31 C36 1.494(3) . ?
C32 C33 1.384(3) . ?
C33 C34 1.379(3) . ?
C34 C35 1.399(3) . ?
C35 C45 1.502(3) . ?
C36 C37 1.407(3) . ?
C36 C41 1.410(3) . ?
C37 C38 1.394(3) . ?
C37 C42 1.510(3) . ?
C38 C39 1.392(3) . ?
C39 C40 1.389(3) . ?
C39 C43 1.507(3) . ?
C40 C41 1.383(3) . ?
C41 C44 1.518(3) . ?
C45 C50 1.407(3) . ?
C45 C46 1.408(3) . ?
C46 C47 1.393(3) . ?
C46 C51 1.505(3) . ?
C47 C48 1.389(4) . ?
C48 C49 1.391(3) . ?
C48 C52 1.509(3) . ?
C49 C50 1.397(3) . ?
C50 C53 1.506(3) . ?
